data_7158051
loop_
_publ_author_name
'Zhang, Chao'
'Wu, You-Cai'
'Cui, Bao-Dong'
'Li, Lian'
'Han, Wen-Yong'
'Wan, Nan-Wei'
'Chen, Yong-Zheng'

_publ_section_title
;
 Palladium-catalyzed asymmetric allylic alkylation of 3-aminooxindoles to
 access chiral homoallylic aminooxindoles.
;
_journal_issue 21
_journal_name_full 'Organic &amp; biomolecular chemistry'
_journal_page_first 4720
_journal_page_last 4725
_journal_paper_doi 10.1039/d1ob00550b
_journal_volume 19
_journal_year 2021
_chemical_absolute_configuration ad
_chemical_formula_moiety 'C29 H29 F N2 O3'
_chemical_formula_sum 'C29 H29 F N2 O3'
_chemical_formula_weight 472.54
_space_group_crystal_system monoclinic
_space_group_IT_number 4
_space_group_name_Hall 'P 2yb'
_space_group_name_H-M_alt 'P 1 21 1'
_atom_sites_solution_hydrogens mixed
_atom_sites_solution_primary dual
_audit_creation_date 2020-03-27
_audit_creation_method
;
Olex2 1.3-alpha
(compiled 2020.02.04 svn.rd84adfe8 for OlexSys, GUI svn.r6032)
;
_audit_update_record
;
2020-10-15 deposited with the CCDC.	2021-05-04 downloaded from the CCDC.
;
_cell_angle_alpha 90
_cell_angle_beta 106.0020(14)
_cell_angle_gamma 90
_cell_formula_units_Z 2
_cell_length_a 11.32490(16)
_cell_length_b 10.11966(12)
_cell_length_c 11.47015(15)
_cell_measurement_reflns_used 6888
_cell_measurement_temperature 100.00(10)
_cell_measurement_theta_max 73.3460
_cell_measurement_theta_min 3.9860
_cell_volume 1263.59(3)
_computing_cell_refinement 'CrysAlisPro 1.171.38.43f (Rigaku OD, 2015)'
_computing_data_collection 'CrysAlisPro 1.171.38.43f (Rigaku OD, 2015)'
_computing_data_reduction 'CrysAlisPro 1.171.38.43f (Rigaku OD, 2015)'
_computing_molecular_graphics 'Olex2 1.3-alpha (Dolomanov et al., 2009)'
_computing_publication_material 'Olex2 1.3-alpha (Dolomanov et al., 2009)'
_computing_structure_refinement 'SHELXL 2018/3 (Sheldrick, 2015)'
_computing_structure_solution 'SHELXT  (Sheldrick, 2015)'
_diffrn_ambient_environment N~2~
_diffrn_ambient_temperature 100.00(10)
_diffrn_detector 'CCD plate'
_diffrn_detector_area_resol_mean 5.2684
_diffrn_detector_type AtlasS2
_diffrn_measured_fraction_theta_full 1.000
_diffrn_measured_fraction_theta_max 0.989
_diffrn_measurement_details
;
List of Runs (angles in degrees, time in seconds):

  # Type    Start    End  Width  t~exp~   \w     \q     \k     \f   Frames
#--------------------------------------------------------------------------
  1  \w    -85.00  -5.00   1.00    1.00    --  -40.98 124.00 -30.00   80
  2  \w   -112.00  -6.00   1.00    1.00    --  -40.98 -19.00-120.00  106
  3  \w     44.00  88.00   1.00    1.00    --   40.98-124.00-120.00   44
  4  \w     35.00 134.00   1.00    1.50    --  106.95 -61.00-180.00   99
  5  \w     64.00 121.00   1.00    1.50    --  106.95-124.00-150.00   57
  6  \w     54.00 130.00   1.00    1.50    --  106.95 -45.00 -90.00   76
  7  \w     82.00 174.00   1.00    1.50    --  106.95  45.00   0.00   92
  8  \w    153.00 178.00   1.00    1.50    --  106.95 124.00  30.00   25
  9  \w     94.00 177.00   1.00    1.50    --  106.95  61.00-120.00   83
 10  \w    145.00 172.00   1.00    1.50    --  106.95 124.00-180.00   27
 11  \w    100.00 130.00   1.00    1.50    --  106.95 124.00-180.00   30
 12  \w     90.00 176.00   1.00    1.50    --  106.95  45.00 -60.00   86
 13  \w     56.00 127.00   1.00    1.50    --  106.95 -45.00  60.00   71
 14  \w     29.00  91.00   1.00    1.50    --  106.95 -94.00  90.00   62
 15  \w     28.00 109.00   1.00    1.50    --  106.95 -94.00 -30.00   81
 16  \w     23.00  53.00   1.00    1.00    --   40.98-124.00 150.00   30
 17  \w   -114.00 -34.00   1.00    1.00    --  -40.98 -37.00-180.00   80
;
_diffrn_measurement_device 'four-circle diffractometer'
_diffrn_measurement_device_type 'SuperNova, Dual, Cu at zero, AtlasS2'
_diffrn_measurement_method '\w scans'
_diffrn_orient_matrix_type 'CrysAlisPro convention (1999,Acta A55,543-557)'
_diffrn_orient_matrix_UB_11 0.0539667000
_diffrn_orient_matrix_UB_12 -0.0436533000
_diffrn_orient_matrix_UB_13 0.1326146000
_diffrn_orient_matrix_UB_21 -0.1232179000
_diffrn_orient_matrix_UB_22 0.0312684000
_diffrn_orient_matrix_UB_23 0.0263444000
_diffrn_orient_matrix_UB_31 -0.0439243000
_diffrn_orient_matrix_UB_32 -0.1425201000
_diffrn_orient_matrix_UB_33 -0.0350617000
_diffrn_radiation_monochromator mirror
_diffrn_radiation_probe x-ray
_diffrn_radiation_type 'Cu K\a'
_diffrn_radiation_wavelength 1.54184
_diffrn_reflns_av_R_equivalents 0.0245
_diffrn_reflns_av_unetI/netI 0.0285
_diffrn_reflns_Laue_measured_fraction_full 1.000
_diffrn_reflns_Laue_measured_fraction_max 0.989
_diffrn_reflns_limit_h_max 11
_diffrn_reflns_limit_h_min -14
_diffrn_reflns_limit_k_max 11
_diffrn_reflns_limit_k_min -12
_diffrn_reflns_limit_l_max 13
_diffrn_reflns_limit_l_min -14
_diffrn_reflns_number 8662
_diffrn_reflns_point_group_measured_fraction_full 0.883
_diffrn_reflns_point_group_measured_fraction_max 0.860
_diffrn_reflns_theta_full 67.684
_diffrn_reflns_theta_max 73.716
_diffrn_reflns_theta_min 4.009
_diffrn_source 'micro-focus sealed X-ray tube'
_diffrn_source_type 'SuperNova (Cu) X-ray Source'
_exptl_absorpt_coefficient_mu 0.694
_exptl_absorpt_correction_T_max 1.00000
_exptl_absorpt_correction_T_min 0.61642
_exptl_absorpt_correction_type multi-scan
_exptl_absorpt_process_details
;
CrysAlisPro 1.171.38.43f (Rigaku Oxford Diffraction, 2015)
Empirical absorption correction using spherical harmonics,
 implemented in SCALE3 ABSPACK scaling algorithm.
;
_exptl_crystal_colour colourless
_exptl_crystal_colour_primary colourless
_exptl_crystal_density_diffrn 1.242
_exptl_crystal_description block
_exptl_crystal_F_000 500
_exptl_crystal_size_max 0.14
_exptl_crystal_size_mid 0.12
_exptl_crystal_size_min 0.11
_refine_diff_density_max 0.184
_refine_diff_density_min -0.157
_refine_diff_density_rms 0.032
_refine_ls_abs_structure_details
;
 Flack x determined using 1644 quotients [(I+)-(I-)]/[(I+)+(I-)]
 (Parsons, Flack and Wagner, Acta Cryst. B69 (2013) 249-259).
;
_refine_ls_abs_structure_Flack 0.00(8)
_refine_ls_extinction_coef 0.0050(5)
_refine_ls_extinction_expression Fc^*^=kFc[1+0.001xFc^2^\l^3^/sin(2\q)]^-1/4^
_refine_ls_extinction_method 'SHELXL-2018/3 (Sheldrick 2018)'
_refine_ls_goodness_of_fit_ref 1.039
_refine_ls_hydrogen_treatment mixed
_refine_ls_matrix_type full
_refine_ls_number_parameters 325
_refine_ls_number_reflns 4383
_refine_ls_number_restraints 1
_refine_ls_restrained_S_all 1.039
_refine_ls_R_factor_all 0.0274
_refine_ls_R_factor_gt 0.0268
_refine_ls_shift/su_max 0.000
_refine_ls_shift/su_mean 0.000
_refine_ls_structure_factor_coef Fsqd
_refine_ls_weighting_details 'w=1/[\s^2^(Fo^2^)+(0.0405P)^2^+0.0948P] where P=(Fo^2^+2Fc^2^)/3'
_refine_ls_weighting_scheme calc
_refine_ls_wR_factor_gt 0.0700
_refine_ls_wR_factor_ref 0.0709
_reflns_Friedel_coverage 0.642
_reflns_Friedel_fraction_full 0.750
_reflns_Friedel_fraction_max 0.715
_reflns_number_gt 4295
_reflns_number_total 4383
_reflns_threshold_expression 'I > 2\s(I)'
_cod_data_source_file d1ob00550b2.cif
_cod_data_source_block zc-3
_cod_depositor_comments 'Adding full bibliography for 7158051--7158052.cif.'
_cod_database_code 7158051
_shelx_shelxl_version_number 2018/3
_shelx_space_group_comment
;
The symmetry employed for this shelxl refinement is uniquely defined
by the following loop, which should always be used as a source of
symmetry information in preference to the above space-group names.
They are only intended as comments.
;
_reflns_odcompleteness_completeness 100.00
_reflns_odcompleteness_iscentric 1
_reflns_odcompleteness_theta 66.97
_olex2_refinement_description
;
1. Fixed Uiso
 At 1.2 times of:
  All C(H) groups
 At 1.5 times of:
  All C(H,H,H) groups
2.a Ternary CH refined with riding coordinates:
 C9(H9)
2.b Aromatic/amide H refined with riding coordinates:
 C2(H2A), C3(H3), C4(H4), C11(H11), C12(H12), C13(H13), C14(H14), C15(H15),
 C16(H16), C17(H17), C19(H19), C20(H20), C21(H21), C22(H22), C23(H23)
2.c Idealised Me refined as rotating group:
 C26(H26A,H26B,H26C), C27(H27A,H27B,H27C), C28(H28A,H28B,H28C), C29(H29A,H29B,
 H29C)
;
_olex2_submission_special_instructions 'No special instructions were received'
_oxdiff_exptl_absorpt_empirical_details
;
Empirical correction (ABSPACK) includes:
- Absorption correction using spherical harmonics
- Frame scaling
;
_oxdiff_exptl_absorpt_empirical_full_max 1.436
_oxdiff_exptl_absorpt_empirical_full_min 0.669

loop_
_space_group_symop_operation_xyz
'x, y, z'
'-x, y+1/2, -z'

loop_
_atom_site_label
_atom_site_type_symbol
_atom_site_fract_x
_atom_site_fract_y
_atom_site_fract_z
_atom_site_U_iso_or_equiv
_atom_site_adp_type
_atom_site_occupancy
_atom_site_site_symmetry_order
_atom_site_calc_flag
_atom_site_refinement_flags_posn
_atom_site_refinement_flags_adp
_atom_site_refinement_flags_occupancy
_atom_site_disorder_assembly
_atom_site_disorder_group
F1 F -0.05856(10) 0.44148(14) 0.35673(11) 0.0410(3) Uani 1 1 d . . . . .
O1 O 0.34943(11) 0.43591(13) 0.26286(10) 0.0247(3) Uani 1 1 d . . . . .
O2 O 0.53363(11) 0.53102(13) 0.26820(10) 0.0263(3) Uani 1 1 d . . . . .
O3 O 0.40308(11) 0.28845(12) 0.52156(11) 0.0257(3) Uani 1 1 d . . . . .
N1 N 0.20661(13) 0.37107(15) 0.45281(12) 0.0230(3) Uani 1 1 d . . . . .
N2 N 0.46242(13) 0.54429(15) 0.42944(13) 0.0224(3) Uani 1 1 d . . . . .
H2 H 0.520(2) 0.599(2) 0.456(2) 0.025(5) Uiso 1 1 d . . . . .
C1 C 0.24543(15) 0.59092(18) 0.42893(14) 0.0217(3) Uani 1 1 d . . . . .
C2 C 0.21748(18) 0.72064(19) 0.39631(16) 0.0276(4) Uani 1 1 d . . . . .
H2A H 0.279285 0.783584 0.406160 0.033 Uiso 1 1 calc R U . . .
C3 C 0.09389(19) 0.7557(2) 0.34796(17) 0.0340(4) Uani 1 1 d . . . . .
H3 H 0.073067 0.842463 0.324272 0.041 Uiso 1 1 calc R U . . .
C4 C 0.00284(18) 0.6613(2) 0.33545(17) 0.0349(4) Uani 1 1 d . . . . .
H4 H -0.079127 0.685135 0.304152 0.042 Uiso 1 1 calc R U . . .
C5 C 0.03296(16) 0.5320(2) 0.36917(16) 0.0296(4) Uani 1 1 d . . . . .
C6 C 0.15450(16) 0.49439(18) 0.41447(15) 0.0230(3) Uani 1 1 d . . . . .
C7 C 0.33158(15) 0.38053(17) 0.49026(14) 0.0204(3) Uani 1 1 d . . . . .
C8 C 0.36721(15) 0.52765(17) 0.49055(14) 0.0194(3) Uani 1 1 d . . . . .
C9 C 0.41492(15) 0.58236(17) 0.62270(14) 0.0200(3) Uani 1 1 d . . . . .
H9 H 0.428313 0.677395 0.615936 0.024 Uiso 1 1 calc R U . . .
C10 C 0.31757(15) 0.56686(17) 0.69168(14) 0.0208(3) Uani 1 1 d . . . . .
C11 C 0.29929(16) 0.44628(19) 0.74323(15) 0.0251(3) Uani 1 1 d . . . . .
H11 H 0.346624 0.373415 0.735559 0.030 Uiso 1 1 calc R U . . .
C12 C 0.21083(17) 0.4343(2) 0.80598(16) 0.0300(4) Uani 1 1 d . . . . .
H12 H 0.199618 0.353632 0.840218 0.036 Uiso 1 1 calc R U . . .
C13 C 0.13954(17) 0.5415(2) 0.81777(16) 0.0317(4) Uani 1 1 d . . . . .
H13 H 0.079775 0.532883 0.858938 0.038 Uiso 1 1 calc R U . . .
C14 C 0.15757(17) 0.6615(2) 0.76806(16) 0.0320(4) Uani 1 1 d . . . . .
H14 H 0.110321 0.734116 0.776676 0.038 Uiso 1 1 calc R U . . .
C15 C 0.24588(16) 0.67473(19) 0.70517(15) 0.0258(4) Uani 1 1 d . . . . .
H15 H 0.257153 0.756002 0.671926 0.031 Uiso 1 1 calc R U . . .
C16 C 0.53535(15) 0.52422(18) 0.69529(14) 0.0204(3) Uani 1 1 d . . . . .
H16 H 0.543309 0.432853 0.701765 0.024 Uiso 1 1 calc R U . . .
C17 C 0.63089(15) 0.59996(17) 0.75052(14) 0.0217(3) Uani 1 1 d . . . . .
H17 H 0.627010 0.688738 0.728826 0.026 Uiso 1 1 calc R U . . .
C18 C 0.74172(15) 0.55557(18) 0.84262(14) 0.0228(4) Uani 1 1 d . . . . .
C19 C 0.76662(17) 0.4228(2) 0.87242(16) 0.0282(4) Uani 1 1 d . . . . .
H19 H 0.717528 0.357899 0.825564 0.034 Uiso 1 1 calc R U . . .
C20 C 0.86292(18) 0.3859(2) 0.97032(17) 0.0359(5) Uani 1 1 d . . . . .
H20 H 0.877171 0.296971 0.989455 0.043 Uiso 1 1 calc R U . . .
C21 C 0.93849(17) 0.4818(3) 1.04018(17) 0.0392(5) Uani 1 1 d . . . . .
H21 H 1.003262 0.457281 1.106057 0.047 Uiso 1 1 calc R U . . .
C22 C 0.91643(17) 0.6139(3) 1.01082(17) 0.0364(5) Uani 1 1 d . . . . .
H22 H 0.966525 0.678345 1.057319 0.044 Uiso 1 1 calc R U . . .
C23 C 0.81982(16) 0.6508(2) 0.91221(16) 0.0290(4) Uani 1 1 d . . . . .
H23 H 0.806965 0.739693 0.892274 0.035 Uiso 1 1 calc R U . . .
C24 C 0.44039(16) 0.49910(17) 0.31407(15) 0.0215(3) Uani 1 1 d . . . . .
C25 C 0.51641(16) 0.52400(18) 0.13572(14) 0.0238(3) Uani 1 1 d . . . . .
C26 C 0.4115(2) 0.6143(2) 0.07301(18) 0.0336(4) Uani 1 1 d . . . . .
H26A H 0.336407 0.581936 0.085794 0.050 Uiso 1 1 calc R U . . .
H26B H 0.404293 0.616478 -0.012347 0.050 Uiso 1 1 calc R U . . .
H26C H 0.427401 0.701886 0.105839 0.050 Uiso 1 1 calc R U . . .
C27 C 0.49547(19) 0.3829(2) 0.09005(16) 0.0306(4) Uani 1 1 d . . . . .
H27A H 0.557965 0.326849 0.139310 0.046 Uiso 1 1 calc R U . . .
H27B H 0.498942 0.379145 0.007430 0.046 Uiso 1 1 calc R U . . .
H27C H 0.416250 0.353458 0.094499 0.046 Uiso 1 1 calc R U . . .
C28 C 0.6383(2) 0.5754(2) 0.12400(19) 0.0388(5) Uani 1 1 d . . . . .
H28A H 0.652161 0.662839 0.157456 0.058 Uiso 1 1 calc R U . . .
H28B H 0.636767 0.577871 0.039922 0.058 Uiso 1 1 calc R U . . .
H28C H 0.703211 0.518063 0.167180 0.058 Uiso 1 1 calc R U . . .
C29 C 0.14487(19) 0.2437(2) 0.43262(19) 0.0335(4) Uani 1 1 d . . . . .
H29A H 0.124057 0.222437 0.347824 0.050 Uiso 1 1 calc R U . . .
H29B H 0.071358 0.247729 0.458702 0.050 Uiso 1 1 calc R U . . .
H29C H 0.198439 0.176949 0.478005 0.050 Uiso 1 1 calc R U . . .

loop_
_atom_site_aniso_label
_atom_site_aniso_U_11
_atom_site_aniso_U_22
_atom_site_aniso_U_33
_atom_site_aniso_U_23
_atom_site_aniso_U_13
_atom_site_aniso_U_12
F1 0.0247(5) 0.0519(8) 0.0436(6) -0.0058(6) 0.0051(5) -0.0054(5)
O1 0.0292(6) 0.0245(6) 0.0217(6) -0.0047(5) 0.0089(5) -0.0062(5)
O2 0.0283(6) 0.0345(7) 0.0188(6) -0.0059(5) 0.0110(5) -0.0069(5)
O3 0.0326(6) 0.0203(6) 0.0249(6) -0.0002(5) 0.0090(5) 0.0037(5)
N1 0.0259(7) 0.0233(8) 0.0203(6) -0.0019(6) 0.0072(5) -0.0032(6)
N2 0.0252(7) 0.0244(8) 0.0193(7) -0.0042(6) 0.0092(5) -0.0064(6)
C1 0.0280(8) 0.0223(8) 0.0151(7) -0.0007(6) 0.0066(6) 0.0019(7)
C2 0.0378(10) 0.0250(9) 0.0192(8) 0.0014(7) 0.0066(7) 0.0036(7)
C3 0.0445(11) 0.0326(10) 0.0229(8) 0.0038(8) 0.0063(8) 0.0149(8)
C4 0.0317(9) 0.0472(12) 0.0229(8) -0.0006(8) 0.0024(7) 0.0125(9)
C5 0.0260(8) 0.0400(11) 0.0213(8) -0.0035(8) 0.0038(6) 0.0000(8)
C6 0.0271(8) 0.0261(9) 0.0161(7) -0.0019(6) 0.0066(6) 0.0003(7)
C7 0.0272(8) 0.0200(8) 0.0153(7) -0.0013(6) 0.0083(6) -0.0015(6)
C8 0.0239(8) 0.0192(8) 0.0160(7) -0.0003(6) 0.0068(6) -0.0015(6)
C9 0.0256(8) 0.0184(8) 0.0162(7) -0.0012(6) 0.0060(6) 0.0002(6)
C10 0.0234(7) 0.0248(9) 0.0137(7) -0.0024(6) 0.0039(6) 0.0001(6)
C11 0.0296(8) 0.0261(9) 0.0205(8) -0.0032(7) 0.0083(6) -0.0015(7)
C12 0.0339(9) 0.0343(10) 0.0235(8) -0.0028(8) 0.0108(7) -0.0069(8)
C13 0.0267(8) 0.0475(12) 0.0229(8) -0.0049(8) 0.0105(7) -0.0014(8)
C14 0.0298(9) 0.0433(12) 0.0218(8) -0.0026(8) 0.0050(7) 0.0109(8)
C15 0.0305(9) 0.0287(9) 0.0169(7) 0.0002(7) 0.0044(6) 0.0061(7)
C16 0.0262(8) 0.0188(8) 0.0175(7) 0.0001(6) 0.0081(6) 0.0002(6)
C17 0.0272(8) 0.0213(8) 0.0183(7) 0.0000(6) 0.0093(6) -0.0007(6)
C18 0.0222(8) 0.0303(10) 0.0179(7) -0.0015(6) 0.0087(6) 0.0002(7)
C19 0.0304(8) 0.0334(10) 0.0217(8) 0.0004(7) 0.0088(7) 0.0049(7)
C20 0.0364(10) 0.0464(12) 0.0267(9) 0.0086(8) 0.0117(8) 0.0150(9)
C21 0.0252(9) 0.0704(16) 0.0221(9) 0.0039(9) 0.0066(7) 0.0075(9)
C22 0.0256(8) 0.0616(15) 0.0229(8) -0.0054(9) 0.0080(7) -0.0102(9)
C23 0.0277(8) 0.0376(11) 0.0243(8) -0.0029(8) 0.0116(7) -0.0065(8)
C24 0.0270(8) 0.0189(8) 0.0195(7) -0.0011(6) 0.0080(6) -0.0005(6)
C25 0.0341(9) 0.0226(9) 0.0183(8) -0.0031(6) 0.0132(7) -0.0020(7)
C26 0.0471(11) 0.0247(10) 0.0326(9) 0.0065(8) 0.0170(8) 0.0039(8)
C27 0.0455(10) 0.0260(10) 0.0227(8) -0.0029(7) 0.0134(8) 0.0031(8)
C28 0.0433(11) 0.0464(13) 0.0353(10) -0.0114(9) 0.0257(9) -0.0117(9)
C29 0.0357(10) 0.0274(10) 0.0377(10) -0.0040(8) 0.0108(8) -0.0113(8)

loop_
_atom_type_symbol
_atom_type_description
_atom_type_scat_dispersion_real
_atom_type_scat_dispersion_imag
_atom_type_scat_source
C C 0.0181 0.0091 'International Tables Vol C Tables 4.2.6.8 and 6.1.1.4'
H H 0.0000 0.0000 'International Tables Vol C Tables 4.2.6.8 and 6.1.1.4'
F F 0.0727 0.0534 'International Tables Vol C Tables 4.2.6.8 and 6.1.1.4'
N N 0.0311 0.0180 'International Tables Vol C Tables 4.2.6.8 and 6.1.1.4'
O O 0.0492 0.0322 'International Tables Vol C Tables 4.2.6.8 and 6.1.1.4'

loop_
_geom_angle_atom_site_label_1
_geom_angle_atom_site_label_2
_geom_angle_atom_site_label_3
_geom_angle
_geom_angle_site_symmetry_1
_geom_angle_site_symmetry_3
_geom_angle_publ_flag
C24 O2 C25 119.71(13) . . ?
C6 N1 C29 126.73(14) . . ?
C7 N1 C6 110.34(14) . . ?
C7 N1 C29 121.60(15) . . ?
C8 N2 H2 120.4(15) . . ?
C24 N2 H2 119.2(15) . . ?
C24 N2 C8 118.13(14) . . ?
C2 C1 C6 121.86(16) . . ?
C2 C1 C8 130.07(16) . . ?
C6 C1 C8 107.94(15) . . ?
C1 C2 H2A 120.7 . . ?
C1 C2 C3 118.58(19) . . ?
C3 C2 H2A 120.7 . . ?
C2 C3 H3 120.0 . . ?
C4 C3 C2 120.04(19) . . ?
C4 C3 H3 120.0 . . ?
C3 C4 H4 119.8 . . ?
C5 C4 C3 120.39(17) . . ?
C5 C4 H4 119.8 . . ?
F1 C5 C4 119.10(16) . . ?
F1 C5 C6 120.30(18) . . ?
C4 C5 C6 120.60(18) . . ?
C1 C6 N1 110.71(14) . . ?
C5 C6 N1 130.77(17) . . ?
C5 C6 C1 118.51(17) . . ?
O3 C7 N1 125.80(16) . . ?
O3 C7 C8 125.72(15) . . ?
N1 C7 C8 108.45(14) . . ?
N2 C8 C1 115.49(13) . . ?
N2 C8 C7 109.89(14) . . ?
N2 C8 C9 108.88(13) . . ?
C1 C8 C7 101.76(13) . . ?
C1 C8 C9 109.33(13) . . ?
C7 C8 C9 111.36(13) . . ?
C8 C9 H9 106.9 . . ?
C10 C9 C8 111.03(13) . . ?
C10 C9 H9 106.9 . . ?
C16 C9 C8 114.55(13) . . ?
C16 C9 H9 106.9 . . ?
C16 C9 C10 110.18(13) . . ?
C11 C10 C9 121.34(15) . . ?
C15 C10 C9 120.07(16) . . ?
C15 C10 C11 118.59(16) . . ?
C10 C11 H11 119.8 . . ?
C12 C11 C10 120.49(18) . . ?
C12 C11 H11 119.8 . . ?
C11 C12 H12 119.8 . . ?
C13 C12 C11 120.44(19) . . ?
C13 C12 H12 119.8 . . ?
C12 C13 H13 120.2 . . ?
C12 C13 C14 119.57(17) . . ?
C14 C13 H13 120.2 . . ?
C13 C14 H14 119.7 . . ?
C13 C14 C15 120.52(18) . . ?
C15 C14 H14 119.7 . . ?
C10 C15 H15 119.8 . . ?
C14 C15 C10 120.40(18) . . ?
C14 C15 H15 119.8 . . ?
C9 C16 H16 119.0 . . ?
C17 C16 C9 121.97(16) . . ?
C17 C16 H16 119.0 . . ?
C16 C17 H17 117.1 . . ?
C16 C17 C18 125.82(16) . . ?
C18 C17 H17 117.1 . . ?
C19 C18 C17 123.02(16) . . ?
C19 C18 C23 118.01(17) . . ?
C23 C18 C17 118.66(17) . . ?
C18 C19 H19 119.4 . . ?
C20 C19 C18 121.29(19) . . ?
C20 C19 H19 119.4 . . ?
C19 C20 H20 120.0 . . ?
C19 C20 C21 120.1(2) . . ?
C21 C20 H20 120.0 . . ?
C20 C21 H21 120.3 . . ?
C22 C21 C20 119.46(18) . . ?
C22 C21 H21 120.3 . . ?
C21 C22 H22 119.8 . . ?
C21 C22 C23 120.38(19) . . ?
C23 C22 H22 119.8 . . ?
C18 C23 H23 119.6 . . ?
C22 C23 C18 120.7(2) . . ?
C22 C23 H23 119.6 . . ?
O1 C24 O2 126.14(15) . . ?
O1 C24 N2 123.46(16) . . ?
O2 C24 N2 110.37(14) . . ?
O2 C25 C26 108.84(14) . . ?
O2 C25 C27 111.33(14) . . ?
O2 C25 C28 102.08(14) . . ?
C26 C25 C27 112.13(15) . . ?
C26 C25 C28 111.41(17) . . ?
C28 C25 C27 110.60(16) . . ?
C25 C26 H26A 109.5 . . ?
C25 C26 H26B 109.5 . . ?
C25 C26 H26C 109.5 . . ?
H26A C26 H26B 109.5 . . ?
H26A C26 H26C 109.5 . . ?
H26B C26 H26C 109.5 . . ?
C25 C27 H27A 109.5 . . ?
C25 C27 H27B 109.5 . . ?
C25 C27 H27C 109.5 . . ?
H27A C27 H27B 109.5 . . ?
H27A C27 H27C 109.5 . . ?
H27B C27 H27C 109.5 . . ?
C25 C28 H28A 109.5 . . ?
C25 C28 H28B 109.5 . . ?
C25 C28 H28C 109.5 . . ?
H28A C28 H28B 109.5 . . ?
H28A C28 H28C 109.5 . . ?
H28B C28 H28C 109.5 . . ?
N1 C29 H29A 109.5 . . ?
N1 C29 H29B 109.5 . . ?
N1 C29 H29C 109.5 . . ?
H29A C29 H29B 109.5 . . ?
H29A C29 H29C 109.5 . . ?
H29B C29 H29C 109.5 . . ?

loop_
_geom_bond_atom_site_label_1
_geom_bond_atom_site_label_2
_geom_bond_distance
_geom_bond_site_symmetry_2
_geom_bond_publ_flag
F1 C5 1.361(2) . ?
O1 C24 1.217(2) . ?
O2 C24 1.343(2) . ?
O2 C25 1.4794(19) . ?
O3 C7 1.222(2) . ?
N1 C6 1.399(2) . ?
N1 C7 1.364(2) . ?
N1 C29 1.454(2) . ?
N2 H2 0.85(2) . ?
N2 C8 1.449(2) . ?
N2 C24 1.357(2) . ?
C1 C2 1.378(3) . ?
C1 C6 1.396(2) . ?
C1 C8 1.508(2) . ?
C2 H2A 0.9300 . ?
C2 C3 1.402(3) . ?
C3 H3 0.9300 . ?
C3 C4 1.384(3) . ?
C4 H4 0.9300 . ?
C4 C5 1.381(3) . ?
C5 C6 1.384(2) . ?
C7 C8 1.542(2) . ?
C8 C9 1.563(2) . ?
C9 H9 0.9800 . ?
C9 C10 1.532(2) . ?
C9 C16 1.508(2) . ?
C10 C11 1.396(3) . ?
C10 C15 1.394(2) . ?
C11 H11 0.9300 . ?
C11 C12 1.391(2) . ?
C12 H12 0.9300 . ?
C12 C13 1.381(3) . ?
C13 H13 0.9300 . ?
C13 C14 1.381(3) . ?
C14 H14 0.9300 . ?
C14 C15 1.391(3) . ?
C15 H15 0.9300 . ?
C16 H16 0.9300 . ?
C16 C17 1.335(2) . ?
C17 H17 0.9300 . ?
C17 C18 1.470(2) . ?
C18 C19 1.396(3) . ?
C18 C23 1.399(3) . ?
C19 H19 0.9300 . ?
C19 C20 1.384(3) . ?
C20 H20 0.9300 . ?
C20 C21 1.392(3) . ?
C21 H21 0.9300 . ?
C21 C22 1.385(3) . ?
C22 H22 0.9300 . ?
C22 C23 1.390(3) . ?
C23 H23 0.9300 . ?
C25 C26 1.514(3) . ?
C25 C27 1.517(3) . ?
C25 C28 1.516(3) . ?
C26 H26A 0.9600 . ?
C26 H26B 0.9600 . ?
C26 H26C 0.9600 . ?
C27 H27A 0.9600 . ?
C27 H27B 0.9600 . ?
C27 H27C 0.9600 . ?
C28 H28A 0.9600 . ?
C28 H28B 0.9600 . ?
C28 H28C 0.9600 . ?
C29 H29A 0.9600 . ?
C29 H29B 0.9600 . ?
C29 H29C 0.9600 . ?

loop_
_geom_torsion_atom_site_label_1
_geom_torsion_atom_site_label_2
_geom_torsion_atom_site_label_3
_geom_torsion_atom_site_label_4
_geom_torsion
_geom_torsion_site_symmetry_1
_geom_torsion_site_symmetry_2
_geom_torsion_site_symmetry_3
_geom_torsion_site_symmetry_4
_geom_torsion_publ_flag
F1 C5 C6 N1 0.4(3) . . . . ?
F1 C5 C6 C1 -178.26(15) . . . . ?
O3 C7 C8 N2 50.2(2) . . . . ?
O3 C7 C8 C1 173.03(15) . . . . ?
O3 C7 C8 C9 -70.6(2) . . . . ?
N1 C7 C8 N2 -131.74(13) . . . . ?
N1 C7 C8 C1 -8.86(16) . . . . ?
N1 C7 C8 C9 107.53(15) . . . . ?
N2 C8 C9 C10 -179.88(14) . . . . ?
N2 C8 C9 C16 -54.29(19) . . . . ?
C1 C2 C3 C4 0.9(3) . . . . ?
C1 C8 C9 C10 53.11(18) . . . . ?
C1 C8 C9 C16 178.70(14) . . . . ?
C2 C1 C6 N1 179.25(15) . . . . ?
C2 C1 C6 C5 -1.8(2) . . . . ?
C2 C1 C8 N2 -57.3(2) . . . . ?
C2 C1 C8 C7 -176.26(17) . . . . ?
C2 C1 C8 C9 65.9(2) . . . . ?
C2 C3 C4 C5 -0.7(3) . . . . ?
C3 C4 C5 F1 179.49(17) . . . . ?
C3 C4 C5 C6 -0.8(3) . . . . ?
C4 C5 C6 N1 -179.29(17) . . . . ?
C4 C5 C6 C1 2.1(3) . . . . ?
C6 N1 C7 O3 -175.10(16) . . . . ?
C6 N1 C7 C8 6.79(17) . . . . ?
C6 C1 C2 C3 0.4(3) . . . . ?
C6 C1 C8 N2 126.80(15) . . . . ?
C6 C1 C8 C7 7.82(16) . . . . ?
C6 C1 C8 C9 -110.04(15) . . . . ?
C7 N1 C6 C1 -1.59(19) . . . . ?
C7 N1 C6 C5 179.68(17) . . . . ?
C7 C8 C9 C10 -58.55(17) . . . . ?
C7 C8 C9 C16 67.04(17) . . . . ?
C8 N2 C24 O1 -6.3(3) . . . . ?
C8 N2 C24 O2 175.43(14) . . . . ?
C8 C1 C2 C3 -175.06(17) . . . . ?
C8 C1 C6 N1 -4.43(18) . . . . ?
C8 C1 C6 C5 174.48(14) . . . . ?
C8 C9 C10 C11 80.07(18) . . . . ?
C8 C9 C10 C15 -100.62(18) . . . . ?
C8 C9 C16 C17 126.77(17) . . . . ?
C9 C10 C11 C12 179.71(15) . . . . ?
C9 C10 C15 C14 -179.78(15) . . . . ?
C9 C16 C17 C18 166.58(15) . . . . ?
C10 C9 C16 C17 -107.20(18) . . . . ?
C10 C11 C12 C13 0.2(3) . . . . ?
C11 C10 C15 C14 -0.4(2) . . . . ?
C11 C12 C13 C14 -0.8(3) . . . . ?
C12 C13 C14 C15 0.7(3) . . . . ?
C13 C14 C15 C10 -0.1(3) . . . . ?
C15 C10 C11 C12 0.4(2) . . . . ?
C16 C9 C10 C11 -47.9(2) . . . . ?
C16 C9 C10 C15 131.39(16) . . . . ?
C16 C17 C18 C19 8.3(3) . . . . ?
C16 C17 C18 C23 -165.10(17) . . . . ?
C17 C18 C19 C20 -171.25(16) . . . . ?
C17 C18 C23 C22 171.38(16) . . . . ?
C18 C19 C20 C21 -1.0(3) . . . . ?
C19 C18 C23 C22 -2.4(2) . . . . ?
C19 C20 C21 C22 0.0(3) . . . . ?
C20 C21 C22 C23 -0.2(3) . . . . ?
C21 C22 C23 C18 1.4(3) . . . . ?
C23 C18 C19 C20 2.2(3) . . . . ?
C24 O2 C25 C26 58.7(2) . . . . ?
C24 O2 C25 C27 -65.4(2) . . . . ?
C24 O2 C25 C28 176.54(16) . . . . ?
C24 N2 C8 C1 -58.5(2) . . . . ?
C24 N2 C8 C7 55.84(19) . . . . ?
C24 N2 C8 C9 178.05(15) . . . . ?
C25 O2 C24 O1 17.8(3) . . . . ?
C25 O2 C24 N2 -163.90(15) . . . . ?
C29 N1 C6 C1 -168.44(16) . . . . ?
C29 N1 C6 C5 12.8(3) . . . . ?
C29 N1 C7 O3 -7.5(2) . . . . ?
C29 N1 C7 C8 174.44(15) . . . . ?
